data_4108041
loop_
_publ_author_name
'Guillermo M\'inguez Espallargas'
'Lee Brammer'
'David R. Allan'
'Colin R. Pulham'
'Neil Robertson'
'John E. Warren'

_publ_section_title
;
 Noncovalent Interactions under Extreme Conditions: High-Pressure and
 Low-Temperature Diffraction Studies of the Isostructural Metal-Organic
 Networks (4-Chloropyridinium)2[CoX4] (X = Cl, Br)
;
_journal_name_full 'Journal of the American Chemical Society'
_journal_page_first 9058
_journal_page_last 9071
_journal_paper_doi 10.1021/ja8010868
_journal_volume 130
_journal_year 2008
_chemical_formula_moiety '2(C5 H5 Cl N), Cl4 Co'
_chemical_formula_sum 'C10 H10 Cl6 Co N2'
_chemical_formula_weight 429.83
_chemical_name_systematic
;
 ?
;
_space_group_IT_number 15
_symmetry_cell_setting monoclinic
_symmetry_space_group_name_Hall '-C 2yc'
_symmetry_space_group_name_H-M 'C 1 2/c 1'
_atom_sites_solution_hydrogens geom
_atom_sites_solution_primary direct
_atom_sites_solution_secondary difmap
_audit_creation_method SHELXL-97
_cell_angle_alpha 90.00
_cell_angle_beta 100.971(6)
_cell_angle_gamma 90.00
_cell_formula_units_Z 4
_cell_length_a 16.4769(14)
_cell_length_b 7.0705(13)
_cell_length_c 13.4942(12)
_cell_measurement_reflns_used 1081
_cell_measurement_temperature 300(2)
_cell_measurement_theta_max 19.27
_cell_measurement_theta_min 3.26
_cell_volume 1543.3(3)
_computing_cell_refinement 'Bruker SMART'
_computing_data_collection 'Bruker SMART'
_computing_data_reduction 'Bruker SAINT'
_computing_molecular_graphics 'Bruker SHELXTL'
_computing_publication_material 'Bruker SHELXTL'
_computing_structure_refinement 'SHELXL-97 (Sheldrick, 1997)'
_computing_structure_solution 'SHELXS-97 (Sheldrick, 1990)'
_diffrn_ambient_temperature 300(2)
_diffrn_measured_fraction_theta_full 0.538
_diffrn_measured_fraction_theta_max 0.538
_diffrn_measurement_device_type 'CCD area detector'
_diffrn_measurement_method 'phi and omega scans'
_diffrn_radiation_monochromator graphite
_diffrn_radiation_source synchrotron
_diffrn_radiation_type X-rays
_diffrn_radiation_wavelength 0.48800
_diffrn_reflns_av_R_equivalents 0.0577
_diffrn_reflns_av_sigmaI/netI 0.0562
_diffrn_reflns_limit_h_max 23
_diffrn_reflns_limit_h_min -23
_diffrn_reflns_limit_k_max 5
_diffrn_reflns_limit_k_min -6
_diffrn_reflns_limit_l_max 19
_diffrn_reflns_limit_l_min -19
_diffrn_reflns_number 4884
_diffrn_reflns_theta_full 20.49
_diffrn_reflns_theta_max 20.49
_diffrn_reflns_theta_min 3.26
_exptl_absorpt_coefficient_mu 0.734
_exptl_absorpt_correction_T_max 0.8985
_exptl_absorpt_correction_T_min 0.8274
_exptl_absorpt_correction_type multi-scan
_exptl_absorpt_process_details sadabs
_exptl_crystal_colour blue
_exptl_crystal_density_diffrn 1.850
_exptl_crystal_description block
_exptl_crystal_F_000 852
_exptl_crystal_size_max 0.18
_exptl_crystal_size_mid 0.14
_exptl_crystal_size_min 0.10
_refine_diff_density_max 0.451
_refine_diff_density_min -0.422
_refine_diff_density_rms 0.072
_refine_ls_extinction_method none
_refine_ls_goodness_of_fit_ref 1.051
_refine_ls_hydrogen_treatment constr
_refine_ls_matrix_type full
_refine_ls_number_parameters 87
_refine_ls_number_reflns 1278
_refine_ls_number_restraints 0
_refine_ls_restrained_S_all 1.051
_refine_ls_R_factor_all 0.0717
_refine_ls_R_factor_gt 0.0404
_refine_ls_shift/su_max 0.000
_refine_ls_shift/su_mean 0.000
_refine_ls_structure_factor_coef Fsqd
_refine_ls_weighting_details 'calc w=1/[\s^2^(Fo^2^)+(0.0492P)^2^+0.0000P] where P=(Fo^2^+2Fc^2^)/3'
_refine_ls_weighting_scheme calc
_refine_ls_wR_factor_gt 0.0911
_refine_ls_wR_factor_ref 0.1037
_reflns_number_gt 857
_reflns_number_total 1278
_reflns_threshold_expression >2sigma(I)
_cod_data_source_file ja8010868-file002_22.cif
_cod_data_source_block cocl04s
_cod_database_code 4108041

loop_
_symmetry_equiv_pos_as_xyz
'x, y, z'
'-x, y, -z+1/2'
'x+1/2, y+1/2, z'
'-x+1/2, y+1/2, -z+1/2'
'-x, -y, -z'
'x, -y, z-1/2'
'-x+1/2, -y+1/2, -z'
'x+1/2, -y+1/2, z-1/2'

loop_
_atom_site_label
_atom_site_type_symbol
_atom_site_fract_x
_atom_site_fract_y
_atom_site_fract_z
_atom_site_U_iso_or_equiv
_atom_site_adp_type
_atom_site_occupancy
_atom_site_symmetry_multiplicity
_atom_site_calc_flag
_atom_site_refinement_flags
Co1 Co 0.5000 0.55311(18) 0.7500 0.0323(4) Uani 1 2 d S
Cl1 Cl 0.42511(5) 0.3416(3) 0.64235(8) 0.0491(6) Uani 1 1 d .
Cl2 Cl 0.59222(6) 0.7249(3) 0.68731(8) 0.0498(6) Uani 1 1 d .
N1 N 0.59879(18) 0.1874(8) 0.6148(3) 0.0398(17) Uani 1 1 d .
H1 H 0.5656 0.2299 0.6516 0.048 Uiso 1 1 calc R
C2 C 0.6738(2) 0.1309(10) 0.6604(3) 0.039(2) Uani 1 1 d .
H2 H 0.6899 0.1414 0.7300 0.047 Uiso 1 1 calc R
C3 C 0.7269(2) 0.0572(10) 0.6039(3) 0.0340(19) Uani 1 1 d .
H3 H 0.7794 0.0161 0.6342 0.041 Uiso 1 1 calc R
C4 C 0.70049(19) 0.0455(9) 0.5016(3) 0.0274(17) Uani 1 1 d .
Cl4 Cl 0.76567(5) -0.0494(2) 0.42857(7) 0.0388(5) Uani 1 1 d .
C5 C 0.6227(2) 0.1064(10) 0.4557(3) 0.037(2) Uani 1 1 d .
H5 H 0.6049 0.0967 0.3862 0.045 Uiso 1 1 calc R
C6 C 0.5728(2) 0.1815(11) 0.5160(3) 0.045(2) Uani 1 1 d .
H6 H 0.5208 0.2282 0.4875 0.054 Uiso 1 1 calc R

loop_
_atom_site_aniso_label
_atom_site_aniso_U_11
_atom_site_aniso_U_22
_atom_site_aniso_U_33
_atom_site_aniso_U_23
_atom_site_aniso_U_13
_atom_site_aniso_U_12
Co1 0.0269(3) 0.0318(12) 0.0395(4) 0.000 0.0093(3) 0.000
Cl1 0.0271(4) 0.0555(19) 0.0620(7) -0.0212(8) 0.0013(4) 0.0015(5)
Cl2 0.0436(5) 0.0578(19) 0.0518(6) 0.0073(8) 0.0189(4) -0.0097(6)
N1 0.0379(15) 0.037(6) 0.0494(19) 0.000(2) 0.0215(14) 0.0037(18)
C2 0.045(2) 0.037(8) 0.037(2) 0.005(3) 0.0134(16) 0.003(2)
C3 0.0313(16) 0.034(7) 0.0368(19) 0.006(3) 0.0065(14) 0.003(2)
C4 0.0318(16) 0.017(6) 0.0355(18) 0.002(2) 0.0111(13) -0.0009(19)
Cl4 0.0423(5) 0.0367(17) 0.0410(5) -0.0026(6) 0.0170(4) 0.0018(5)
C5 0.0388(19) 0.033(8) 0.038(2) -0.002(3) 0.0013(15) 0.003(2)
C6 0.0285(17) 0.047(8) 0.059(3) 0.006(3) 0.0047(16) 0.009(2)

loop_
_atom_type_symbol
_atom_type_description
_atom_type_scat_dispersion_real
_atom_type_scat_dispersion_imag
_atom_type_scat_source
C C -0.0020 0.0007 'International Tables Vol C Tables 4.2.6.8 and 6.1.1.4'
H H 0.0000 0.0000 'International Tables Vol C Tables 4.2.6.8 and 6.1.1.4'
N N -0.0030 0.0014 'International Tables Vol C Tables 4.2.6.8 and 6.1.1.4'
Cl Cl 0.0646 0.0747 'International Tables Vol C Tables 4.2.6.8 and 6.1.1.4'
Co Co 0.1848 0.4883 'International Tables Vol C Tables 4.2.6.8 and 6.1.1.4'

loop_
_geom_angle_atom_site_label_1
_geom_angle_atom_site_label_2
_geom_angle_atom_site_label_3
_geom_angle
_geom_angle_site_symmetry_1
_geom_angle_site_symmetry_3
Cl2 Co1 Cl2 114.13(10) . 2_656
Cl2 Co1 Cl1 105.87(4) . 2_656
Cl2 Co1 Cl1 116.14(5) 2_656 2_656
Cl2 Co1 Cl1 116.13(5) . .
Cl2 Co1 Cl1 105.88(4) 2_656 .
Cl1 Co1 Cl1 97.91(9) 2_656 .
C6 N1 C2 123.4(3) . .
C6 N1 H1 118.3 . .
C2 N1 H1 118.3 . .
N1 C2 C3 119.5(4) . .
N1 C2 H2 120.3 . .
C3 C2 H2 120.3 . .
C2 C3 C4 118.1(4) . .
C2 C3 H3 121.0 . .
C4 C3 H3 121.0 . .
C3 C4 C5 121.5(4) . .
C3 C4 Cl4 119.1(3) . .
C5 C4 Cl4 119.3(3) . .
C6 C5 C4 117.7(4) . .
C6 C5 H5 121.1 . .
C4 C5 H5 121.1 . .
N1 C6 C5 119.7(4) . .
N1 C6 H6 120.2 . .
C5 C6 H6 120.2 . .

loop_
_geom_bond_atom_site_label_1
_geom_bond_atom_site_label_2
_geom_bond_distance
_geom_bond_site_symmetry_2
Co1 Cl2 2.2336(13) .
Co1 Cl2 2.2336(13) 2_656
Co1 Cl1 2.2775(16) 2_656
Co1 Cl1 2.2775(16) .
N1 C6 1.321(5) .
N1 C2 1.333(5) .
N1 H1 0.8600 .
C2 C3 1.367(6) .
C2 H2 0.9300 .
C3 C4 1.369(5) .
C3 H3 0.9300 .
C4 C5 1.381(5) .
C4 Cl4 1.726(4) .
C5 C6 1.370(6) .
C5 H5 0.9300 .
C6 H6 0.9300 .

loop_
_geom_torsion_atom_site_label_1
_geom_torsion_atom_site_label_2
_geom_torsion_atom_site_label_3
_geom_torsion_atom_site_label_4
_geom_torsion
C6 N1 C2 C3 -2.0(10)
N1 C2 C3 C4 0.4(9)
C2 C3 C4 C5 0.2(9)
C2 C3 C4 Cl4 -179.2(5)
C3 C4 C5 C6 0.8(10)
Cl4 C4 C5 C6 -179.8(5)
C2 N1 C6 C5 3.0(10)
C4 C5 C6 N1 -2.3(10)
